data_2101342
loop_
_publ_author_name
'Moss, G. R.'
'Souhassou, M.'
'Blessing, R. H.'
'Espinosa, E.'
'Lecomte, C.'

_publ_section_title
;
 Computational studies of crystalline H~3~PO~4~
;
_journal_issue 5
_journal_name_full 'Acta Crystallographica Section B'
_journal_page_first 650
_journal_page_last 660
_journal_paper_doi 10.1107/S0108768194012851
_journal_volume 51
_journal_year 1995
_chemical_formula_sum 'H3 O4 P'
_chemical_formula_weight 98
_symmetry_cell_setting monoclinic
_symmetry_space_group_name_Hall '-P 2ybc'
_symmetry_space_group_name_H-M 'P 1 21/c 1'
_cell_angle_alpha 90
_cell_angle_beta 95.26(18)
_cell_angle_gamma 90
_cell_formula_units_Z 4
_cell_length_a 5.779(9)
_cell_length_b 4.826(4)
_cell_length_c 11.61(4)
_cell_volume 322.4(13)
_diffrn_radiation_probe neutron
_diffrn_radiation_type neutron
_diffrn_radiation_wavelength 1.45
_exptl_crystal_density_diffrn 2.019
_cod_data_source_file cr0475.cif
_cod_data_source_block cr0475a
_cod_original_cell_volume 322.(2)
_cod_original_formula_sum 'H3 O4 P1'
_cod_database_code 2101342

loop_
_atom_site_label
_atom_site_fract_x
_atom_site_fract_y
_atom_site_fract_z
H2 .4762(4) .6202(4) .1771(2)
H3 -.1330(3) .4719(5) .1718(2)
H4 .2693(5) -.0637(7) .0408(2)
O1 .2836(2) .1645(2) .25330(10)
O2 .3227(2) .5882(2) .12920(10)
O3 -.0567(2) .3411(2) .1196(4)
O4 .2749(2) .1319(3) .03420(10)
P .2092(2) .3004(2) .14010(10)

loop_
_geom_angle_atom_site_label_1
_geom_angle_atom_site_label_2
_geom_angle_atom_site_label_3
_geom_angle
O1 P O2 112.1
O1 P O3 113.1
O1 P O4 113.3
O2 P O3 107.2
O2 P O4 105.7
O3 P O4 104.9
P O2 H2 116.6
P O3 H3 118.2
P O4 H4 116.5

loop_
_geom_bond_atom_site_label_1
_geom_bond_atom_site_label_2
_geom_bond_distance
P O1 1.496
P O2 1.546
P O3 1.546
P O4 1.550
O2 H2 1.015
O3 H3 1.004
O4 H4 0.948

loop_
_geom_torsion_atom_site_label_1
_geom_torsion_atom_site_label_2
_geom_torsion_atom_site_label_3
_geom_torsion_atom_site_label_4
_geom_torsion
O1 P O2 H2 25.2
O1 P O3 H3 65.8
O1 P O4 H4 34.9
O3 P O2 H2 149.9
O4 P O2 H2 -98.6
O2 P O3 H3 -58.3
O4 P O3 H3 -170.3
O2 P O4 H4 157.9
O3 P O4 H4 -88.9
